data_4078620
loop_
_publ_author_name
'Zhang, Yanyu'
'Yao, Wei'
'Li, He'
'Mu, Ying'

_publ_section_title
;
 Rare-Earth-Metal Complexes Supported by New Chiral Tetra-Azane Chelating
 Ligands: Synthesis, Characterization, and Catalytic Properties for
 Intramolecular Asymmetric Hydroamination
;
_journal_issue 13
_journal_name_full Organometallics
_journal_page_first 4670
_journal_paper_doi 10.1021/om201286u
_journal_volume 31
_journal_year 2012
_chemical_formula_sum 'C52 H70 Cl2 Li N4 O4 Sc'
_chemical_formula_weight 937.92
_chemical_name_systematic
; 
 ? 
;
_space_group_IT_number 19
_symmetry_cell_setting orthorhombic
_symmetry_space_group_name_Hall 'P 2ac 2ab'
_symmetry_space_group_name_H-M 'P 21 21 21'
_atom_sites_solution_hydrogens geom
_atom_sites_solution_primary direct
_atom_sites_solution_secondary difmap
_audit_creation_method SHELXL-97
_cell_angle_alpha 90.00
_cell_angle_beta 90.00
_cell_angle_gamma 90.00
_cell_formula_units_Z 4
_cell_length_a 12.6508(9)
_cell_length_b 17.9350(12)
_cell_length_c 22.2951(15)
_cell_measurement_temperature 203(2)
_cell_volume 5058.6(6)
_computing_cell_refinement 'Bruker SMART'
_computing_data_collection 'Bruker SMART'
_computing_data_reduction 'Bruker SAINT'
_computing_molecular_graphics 'Bruker SHELXTL'
_computing_publication_material 'Bruker SHELXTL'
_computing_structure_refinement 'SHELXL-97 (Sheldrick, 1997)'
_computing_structure_solution 'SHELXS-97 (Sheldrick, 1990)'
_diffrn_ambient_temperature 203(2)
_diffrn_measured_fraction_theta_full 0.999
_diffrn_measured_fraction_theta_max 0.999
_diffrn_measurement_device_type 'CCD area detector'
_diffrn_measurement_method 'phi and omega scans'
_diffrn_radiation_monochromator graphite
_diffrn_radiation_source 'fine-focus sealed tube'
_diffrn_radiation_type MoK\a
_diffrn_radiation_wavelength 0.71073
_diffrn_reflns_av_R_equivalents 0.0305
_diffrn_reflns_av_sigmaI/netI 0.0366
_diffrn_reflns_limit_h_max 15
_diffrn_reflns_limit_h_min -15
_diffrn_reflns_limit_k_max 17
_diffrn_reflns_limit_k_min -22
_diffrn_reflns_limit_l_max 27
_diffrn_reflns_limit_l_min -26
_diffrn_reflns_number 30758
_diffrn_reflns_theta_full 26.03
_diffrn_reflns_theta_max 26.03
_diffrn_reflns_theta_min 1.46
_exptl_absorpt_coefficient_mu 0.298
_exptl_absorpt_correction_T_max 0.965
_exptl_absorpt_correction_T_min 0.955
_exptl_absorpt_correction_type empirical
_exptl_crystal_colour yellow
_exptl_crystal_density_diffrn 1.232
_exptl_crystal_density_method 'not measured'
_exptl_crystal_description block
_exptl_crystal_F_000 2000
_exptl_crystal_size_max 0.16
_exptl_crystal_size_mid 0.13
_exptl_crystal_size_min 0.12
_refine_diff_density_max 0.543
_refine_diff_density_min -0.443
_refine_diff_density_rms 0.053
_refine_ls_abs_structure_details 'Flack H D (1983), Acta Cryst. A39, 876-881'
_refine_ls_abs_structure_Flack 0.00(3)
_refine_ls_extinction_method none
_refine_ls_goodness_of_fit_ref 1.119
_refine_ls_hydrogen_treatment constr
_refine_ls_matrix_type full
_refine_ls_number_parameters 556
_refine_ls_number_reflns 9973
_refine_ls_number_restraints 6
_refine_ls_restrained_S_all 1.126
_refine_ls_R_factor_all 0.0548
_refine_ls_R_factor_gt 0.0466
_refine_ls_shift/su_max 0.131
_refine_ls_shift/su_mean 0.002
_refine_ls_structure_factor_coef Fsqd
_refine_ls_weighting_details 'calc w=1/[\s^2^(Fo^2^)+(0.0723P)^2^+0.2869P] where P=(Fo^2^+2Fc^2^)/3'
_refine_ls_weighting_scheme calc
_refine_ls_wR_factor_gt 0.1178
_refine_ls_wR_factor_ref 0.1226
_reflns_number_gt 8808
_reflns_number_total 9973
_reflns_threshold_expression >2sigma(I)
_cod_data_source_file om201286u_si_001.cif
_cod_data_source_block complex_1
_cod_depositor_comments
;
The following automatic conversions were performed:

'_symmetry_cell_setting' value 'Orthorhombic' changed to
'orthorhombic' according to
/home/saulius/struct/CIF-dictionaries/cif_core.dic dictionary named
'cif_core.dic' version 2.4.2 from 2011-04-26.

Automatic conversion script
Id: cif_fix_values 1891 2012-01-12 08:04:46Z andrius 
;
_cod_original_sg_symbol_H-M P2(1)2(1)2(1)
_cod_database_code 4078620

loop_
_symmetry_equiv_pos_as_xyz
'x, y, z'
'-x+1/2, -y, z+1/2'
'-x, y+1/2, -z+1/2'
'x+1/2, -y+1/2, -z'

loop_
_atom_site_label
_atom_site_type_symbol
_atom_site_fract_x
_atom_site_fract_y
_atom_site_fract_z
_atom_site_U_iso_or_equiv
_atom_site_adp_type
_atom_site_occupancy
_atom_site_symmetry_multiplicity
_atom_site_calc_flag
_atom_site_refinement_flags
C1 C 1.08149(19) 0.56735(14) 1.00081(12) 0.0299(6) Uani 1 1 d .
C2 C 1.1578(2) 0.62439(16) 0.99105(13) 0.0375(7) Uani 1 1 d .
H2 H 1.1623 0.6459 0.9532 0.045 Uiso 1 1 calc R
C3 C 1.2249(3) 0.64886(17) 1.03504(15) 0.0462(8) Uani 1 1 d .
H3 H 1.2747 0.6852 1.0258 0.055 Uiso 1 1 calc R
C4 C 1.2204(3) 0.62092(19) 1.09287(15) 0.0500(8) Uani 1 1 d .
H4 H 1.2666 0.6374 1.1225 0.060 Uiso 1 1 calc R
C5 C 1.1453(3) 0.56808(19) 1.10463(14) 0.0463(7) Uani 1 1 d .
H5 H 1.1402 0.5495 1.1435 0.056 Uiso 1 1 calc R
C6 C 1.0756(2) 0.54059(16) 1.06090(12) 0.0356(6) Uani 1 1 d .
C7 C 0.9972(2) 0.48913(16) 1.08285(12) 0.0343(6) Uani 1 1 d .
H7 H 0.9947 0.4829 1.1242 0.041 Uiso 1 1 calc R
C8 C 0.8575(2) 0.39976(16) 1.08462(11) 0.0304(6) Uani 1 1 d .
H8 H 0.7852 0.4156 1.0752 0.037 Uiso 1 1 calc R
C9 C 0.8677(2) 0.39879(18) 1.15287(12) 0.0392(7) Uani 1 1 d .
H9A H 0.9409 0.3898 1.1637 0.047 Uiso 1 1 calc R
H9B H 0.8475 0.4471 1.1688 0.047 Uiso 1 1 calc R
C10 C 0.7981(3) 0.33851(19) 1.18067(13) 0.0426(7) Uani 1 1 d .
H10A H 0.8082 0.3378 1.2238 0.051 Uiso 1 1 calc R
H10B H 0.7244 0.3494 1.1726 0.051 Uiso 1 1 calc R
C11 C 0.8265(2) 0.26317(18) 1.15466(13) 0.0403(7) Uani 1 1 d .
H11A H 0.7837 0.2248 1.1733 0.048 Uiso 1 1 calc R
H11B H 0.9002 0.2522 1.1628 0.048 Uiso 1 1 calc R
C12 C 0.8074(2) 0.26330(16) 1.08726(13) 0.0350(6) Uani 1 1 d .
H12A H 0.8251 0.2147 1.0710 0.042 Uiso 1 1 calc R
H12B H 0.7332 0.2725 1.0794 0.042 Uiso 1 1 calc R
C13 C 0.8733(2) 0.32236(15) 1.05640(12) 0.0299(6) Uani 1 1 d .
H13 H 0.9477 0.3088 1.0621 0.036 Uiso 1 1 calc R
C14 C 0.7892(2) 0.29019(15) 0.96420(12) 0.0308(6) Uani 1 1 d .
H14 H 0.7522 0.2570 0.9884 0.037 Uiso 1 1 calc R
C15 C 0.7641(2) 0.28824(15) 0.90092(12) 0.0306(6) Uani 1 1 d .
C16 C 0.6873(2) 0.23479(17) 0.88536(14) 0.0398(7) Uani 1 1 d .
H16 H 0.6520 0.2096 0.9158 0.048 Uiso 1 1 calc R
C17 C 0.6626(2) 0.21856(19) 0.82661(15) 0.0465(8) Uani 1 1 d .
H17 H 0.6124 0.1825 0.8173 0.056 Uiso 1 1 calc R
C18 C 0.7145(3) 0.25738(19) 0.78180(15) 0.0474(8) Uani 1 1 d .
H18 H 0.6982 0.2477 0.7419 0.057 Uiso 1 1 calc R
C19 C 0.7894(2) 0.30980(18) 0.79516(13) 0.0378(7) Uani 1 1 d .
H19 H 0.8230 0.3343 0.7637 0.045 Uiso 1 1 calc R
C20 C 0.8184(2) 0.32857(15) 0.85504(12) 0.0299(6) Uani 1 1 d .
C21 C 1.0121(2) 0.59094(16) 0.90579(13) 0.0375(7) Uani 1 1 d .
C22 C 1.0819(3) 0.58269(17) 0.85791(13) 0.0439(8) Uani 1 1 d .
C23 C 1.0750(4) 0.6341(2) 0.81063(16) 0.0700(13) Uani 1 1 d .
H23 H 1.1211 0.6304 0.7783 0.084 Uiso 1 1 calc R
C24 C 1.0010(5) 0.6899(2) 0.8116(2) 0.0823(16) Uani 1 1 d .
H24 H 0.9969 0.7227 0.7794 0.099 Uiso 1 1 calc R
C25 C 0.9331(4) 0.6984(2) 0.8586(2) 0.0717(12) Uani 1 1 d .
H25 H 0.8834 0.7366 0.8580 0.086 Uiso 1 1 calc R
C26 C 0.9380(3) 0.65045(17) 0.90733(17) 0.0510(8) Uani 1 1 d .
C27 C 1.1665(3) 0.5254(2) 0.85918(15) 0.0536(9) Uani 1 1 d .
H27A H 1.2295 0.5466 0.8762 0.080 Uiso 1 1 calc R
H27B H 1.1808 0.5088 0.8191 0.080 Uiso 1 1 calc R
H27C H 1.1439 0.4839 0.8831 0.080 Uiso 1 1 calc R
C28 C 0.8716(3) 0.66346(19) 0.96162(19) 0.0653(11) Uani 1 1 d .
H28A H 0.9138 0.6862 0.9924 0.098 Uiso 1 1 calc R
H28B H 0.8445 0.6167 0.9759 0.098 Uiso 1 1 calc R
H28C H 0.8139 0.6958 0.9516 0.098 Uiso 1 1 calc R
C29 C 0.95802(19) 0.40024(15) 0.81565(11) 0.0276(6) Uani 1 1 d .
C30 C 1.0411(2) 0.35288(16) 0.79793(12) 0.0337(6) Uani 1 1 d .
C31 C 1.1032(2) 0.3727(2) 0.74982(13) 0.0444(7) Uani 1 1 d .
H31 H 1.1586 0.3418 0.7383 0.053 Uiso 1 1 calc R
C32 C 1.0848(3) 0.4378(2) 0.71834(13) 0.0481(8) Uani 1 1 d .
H32 H 1.1291 0.4513 0.6869 0.058 Uiso 1 1 calc R
C33 C 1.0010(3) 0.48219(19) 0.73366(14) 0.0461(8) Uani 1 1 d .
H33 H 0.9876 0.5250 0.7114 0.055 Uiso 1 1 calc R
C34 C 0.9349(2) 0.46457(16) 0.78225(11) 0.0342(6) Uani 1 1 d .
C35 C 1.0569(3) 0.27957(17) 0.83003(13) 0.0399(7) Uani 1 1 d .
H35A H 1.1120 0.2518 0.8106 0.060 Uiso 1 1 calc R
H35B H 0.9923 0.2514 0.8289 0.060 Uiso 1 1 calc R
H35C H 1.0763 0.2889 0.8710 0.060 Uiso 1 1 calc R
C36 C 0.8397(2) 0.51148(18) 0.79491(13) 0.0418(7) Uani 1 1 d .
H36A H 0.7913 0.4840 0.8196 0.063 Uiso 1 1 calc R
H36B H 0.8058 0.5244 0.7578 0.063 Uiso 1 1 calc R
H36C H 0.8609 0.5561 0.8154 0.063 Uiso 1 1 calc R
C37 C 0.6084(3) 0.6364(3) 0.85793(19) 0.0744(12) Uani 1 1 d .
H37A H 0.6066 0.5972 0.8279 0.089 Uiso 1 1 calc R
H37B H 0.6813 0.6447 0.8695 0.089 Uiso 1 1 calc R
C38 C 0.5626(5) 0.7056(3) 0.8333(2) 0.0974(17) Uani 1 1 d .
H38A H 0.6170 0.7430 0.8272 0.117 Uiso 1 1 calc R
H38B H 0.5279 0.6960 0.7952 0.117 Uiso 1 1 calc R
C39 C 0.4860(5) 0.7307(3) 0.8783(2) 0.0963(17) Uani 1 1 d .
H39A H 0.4249 0.7533 0.8593 0.116 Uiso 1 1 calc R
H39B H 0.5178 0.7666 0.9053 0.116 Uiso 1 1 calc R
C40 C 0.4556(3) 0.6624(2) 0.9108(2) 0.0664(11) Uani 1 1 d .
H40A H 0.4365 0.6739 0.9519 0.080 Uiso 1 1 calc R
H40B H 0.3960 0.6384 0.8914 0.080 Uiso 1 1 calc R
C41 C 0.6613(7) 0.5671(3) 1.09320(19) 0.119(3) Uani 1 1 d .
H41A H 0.6132 0.5379 1.1176 0.143 Uiso 1 1 calc R
H41B H 0.7152 0.5340 1.0774 0.143 Uiso 1 1 calc R
C42 C 0.7084(6) 0.6228(4) 1.1282(3) 0.138(2) Uani 1 1 d U
H42A H 0.7839 0.6141 1.1315 0.166 Uiso 1 1 calc R
H42B H 0.6783 0.6228 1.1682 0.166 Uiso 1 1 calc R
C43 C 0.6890(4) 0.6925(3) 1.0994(3) 0.0968(16) Uani 1 1 d .
H43A H 0.7529 0.7110 1.0805 0.116 Uiso 1 1 calc R
H43B H 0.6648 0.7292 1.1283 0.116 Uiso 1 1 calc R
C44 C 0.6072(4) 0.6783(2) 1.0545(3) 0.0891(16) Uani 1 1 d .
H44A H 0.5392 0.6957 1.0688 0.107 Uiso 1 1 calc R
H44B H 0.6238 0.7043 1.0175 0.107 Uiso 1 1 calc R
C45 C 0.3929(4) 0.4765(3) 1.0203(3) 0.1022(19) Uani 1 1 d .
H45A H 0.3342 0.4771 0.9923 0.123 Uiso 1 1 calc R
H45B H 0.3939 0.5235 1.0418 0.123 Uiso 1 1 calc R
C46 C 0.3822(5) 0.4137(3) 1.0625(2) 0.1004(18) Uani 1 1 d .
H46A H 0.3188 0.3852 1.0538 0.120 Uiso 1 1 calc R
H46B H 0.3782 0.4318 1.1035 0.120 Uiso 1 1 calc R
C47 C 0.4806(4) 0.3655(3) 1.0538(2) 0.0958(17) Uani 1 1 d .
H47A H 0.5337 0.3763 1.0839 0.115 Uiso 1 1 calc R
H47B H 0.4634 0.3128 1.0551 0.115 Uiso 1 1 calc R
C48 C 0.5165(3) 0.3879(2) 0.9937(2) 0.0722(12) Uani 1 1 d .
H48A H 0.5921 0.3803 0.9895 0.087 Uiso 1 1 calc R
H48B H 0.4804 0.3593 0.9630 0.087 Uiso 1 1 calc R
C49 C 0.4021(4) 0.4878(3) 0.7766(2) 0.0844(13) Uiso 1 1 d .
H49A H 0.3409 0.4657 0.7573 0.101 Uiso 1 1 calc R
H49B H 0.3867 0.5398 0.7847 0.101 Uiso 1 1 calc R
C50 C 0.4258(3) 0.4479(3) 0.8337(2) 0.0727(11) Uiso 1 1 d .
H50A H 0.3723 0.4106 0.8420 0.087 Uiso 1 1 calc R
H50B H 0.4286 0.4826 0.8671 0.087 Uiso 1 1 calc R
C51 C 0.5331(3) 0.4114(3) 0.8239(2) 0.0745(12) Uiso 1 1 d .
H51A H 0.5883 0.4376 0.8456 0.089 Uiso 1 1 calc R
H51B H 0.5324 0.3596 0.8362 0.089 Uiso 1 1 calc R
C52 C 0.5479(4) 0.4185(3) 0.7576(2) 0.0842(13) Uiso 1 1 d .
H52A H 0.6223 0.4244 0.7481 0.101 Uiso 1 1 calc R
H52B H 0.5217 0.3743 0.7374 0.101 Uiso 1 1 calc R
Cl1 Cl 0.75065(5) 0.48932(4) 0.94913(3) 0.03800(17) Uani 1 1 d .
Cl2 Cl 1.10734(5) 0.37036(4) 0.96896(3) 0.03452(16) Uani 1 1 d .
Li1 Li 0.5897(4) 0.5449(3) 0.9702(2) 0.0423(11) Uani 1 1 d .
N1 N 1.01595(16) 0.54196(12) 0.95674(10) 0.0278(5) Uani 1 1 d .
N2 N 0.93003(16) 0.45045(12) 1.05213(9) 0.0290(5) Uani 1 1 d .
N3 N 0.85611(16) 0.33197(12) 0.99094(10) 0.0286(5) Uani 1 1 d .
N4 N 0.89585(16) 0.37978(12) 0.86714(9) 0.0274(5) Uani 1 1 d .
O1 O 0.54749(18) 0.61493(14) 0.90901(11) 0.0556(6) Uani 1 1 d .
O2 O 0.6043(2) 0.60113(13) 1.04456(11) 0.0646(7) Uani 1 1 d .
O3 O 0.49052(17) 0.46592(14) 0.98883(12) 0.0551(6) Uani 1 1 d .
O4 O 0.4904(3) 0.48200(18) 0.73916(15) 0.0812(9) Uiso 1 1 d .
Sc1 Sc 0.93696(4) 0.43368(3) 0.95210(2) 0.02387(11) Uani 1 1 d .

loop_
_atom_site_aniso_label
_atom_site_aniso_U_11
_atom_site_aniso_U_22
_atom_site_aniso_U_33
_atom_site_aniso_U_23
_atom_site_aniso_U_13
_atom_site_aniso_U_12
C1 0.0337(13) 0.0245(13) 0.0316(13) -0.0019(11) 0.0018(11) 0.0018(12)
C2 0.0465(16) 0.0325(15) 0.0335(15) 0.0030(12) -0.0039(13) -0.0054(13)
C3 0.0492(17) 0.0367(16) 0.053(2) -0.0021(14) -0.0051(15) -0.0150(14)
C4 0.060(2) 0.051(2) 0.0396(17) -0.0025(15) -0.0163(15) -0.0180(17)
C5 0.0598(19) 0.0484(18) 0.0308(15) 0.0012(14) -0.0087(14) -0.0105(17)
C6 0.0421(15) 0.0338(14) 0.0309(15) -0.0016(11) -0.0009(12) -0.0053(12)
C7 0.0406(15) 0.0384(16) 0.0240(14) -0.0012(12) 0.0028(12) -0.0040(13)
C8 0.0296(13) 0.0362(15) 0.0254(14) 0.0020(11) 0.0022(11) -0.0014(12)
C9 0.0431(16) 0.0471(17) 0.0274(15) 0.0015(12) 0.0052(12) -0.0062(14)
C10 0.0464(17) 0.057(2) 0.0248(15) 0.0060(13) 0.0039(13) -0.0038(15)
C11 0.0388(15) 0.0450(18) 0.0370(17) 0.0125(13) 0.0026(13) -0.0045(14)
C12 0.0376(15) 0.0333(15) 0.0341(15) 0.0031(12) 0.0048(12) -0.0004(12)
C13 0.0292(12) 0.0335(14) 0.0270(14) 0.0030(11) 0.0007(11) 0.0002(11)
C14 0.0322(13) 0.0273(13) 0.0330(15) 0.0040(11) 0.0046(12) -0.0007(11)
C15 0.0291(13) 0.0304(14) 0.0324(14) -0.0016(11) -0.0013(12) -0.0008(11)
C16 0.0329(14) 0.0439(17) 0.0427(18) -0.0003(13) 0.0029(13) -0.0061(13)
C17 0.0390(16) 0.052(2) 0.0483(19) -0.0087(16) -0.0050(14) -0.0164(15)
C18 0.0447(17) 0.057(2) 0.0404(18) -0.0106(15) -0.0088(14) -0.0075(15)
C19 0.0356(14) 0.0495(18) 0.0281(15) -0.0020(13) -0.0021(12) -0.0041(13)
C20 0.0267(12) 0.0330(14) 0.0300(14) -0.0033(11) -0.0025(11) 0.0042(11)
C21 0.0479(16) 0.0301(15) 0.0344(16) 0.0044(12) -0.0090(13) -0.0052(13)
C22 0.062(2) 0.0409(17) 0.0291(15) 0.0016(12) -0.0046(14) -0.0180(15)
C23 0.113(3) 0.063(3) 0.0334(18) 0.0053(17) -0.001(2) -0.041(3)
C24 0.146(4) 0.046(2) 0.055(3) 0.0208(19) -0.046(3) -0.015(3)
C25 0.107(3) 0.038(2) 0.070(3) 0.0122(18) -0.034(3) 0.001(2)
C26 0.065(2) 0.0273(15) 0.061(2) 0.0010(14) -0.0260(18) -0.0006(15)
C27 0.0546(19) 0.068(2) 0.0382(18) -0.0099(16) 0.0162(15) -0.0219(18)
C28 0.065(2) 0.0364(18) 0.095(3) -0.0152(19) -0.001(2) 0.0159(17)
C29 0.0273(12) 0.0331(14) 0.0223(13) -0.0019(10) -0.0038(10) -0.0038(11)
C30 0.0338(14) 0.0406(16) 0.0266(14) -0.0083(12) -0.0019(11) -0.0035(12)
C31 0.0402(15) 0.055(2) 0.0374(17) -0.0117(15) 0.0081(13) -0.0034(16)
C32 0.0540(19) 0.061(2) 0.0291(15) -0.0053(15) 0.0129(14) -0.0116(17)
C33 0.060(2) 0.0469(19) 0.0310(17) 0.0064(14) -0.0017(15) -0.0112(17)
C34 0.0430(15) 0.0363(15) 0.0234(13) 0.0001(11) -0.0053(12) -0.0008(13)
C35 0.0390(15) 0.0475(18) 0.0332(15) -0.0106(13) -0.0043(13) 0.0111(14)
C36 0.0483(17) 0.0434(18) 0.0337(16) 0.0075(14) -0.0069(13) 0.0051(14)
C37 0.064(2) 0.087(3) 0.072(3) 0.026(2) 0.019(2) 0.016(2)
C38 0.130(5) 0.084(3) 0.078(3) 0.026(3) 0.028(3) 0.036(3)
C39 0.113(4) 0.089(4) 0.086(4) 0.026(3) 0.021(3) 0.047(3)
C40 0.052(2) 0.074(3) 0.073(3) 0.003(2) 0.0048(19) 0.020(2)
C41 0.257(8) 0.061(3) 0.040(2) 0.008(2) -0.002(4) 0.000(4)
C42 0.173(4) 0.125(4) 0.116(4) 0.020(3) -0.028(4) -0.004(4)
C43 0.098(4) 0.076(3) 0.117(4) -0.003(3) -0.036(3) 0.002(3)
C44 0.093(3) 0.052(2) 0.122(4) -0.027(3) -0.040(3) 0.020(2)
C45 0.058(2) 0.109(4) 0.140(5) 0.029(4) 0.041(3) 0.012(3)
C46 0.119(4) 0.094(4) 0.088(4) 0.010(3) 0.041(3) -0.031(3)
C47 0.097(4) 0.081(3) 0.109(4) 0.044(3) -0.032(3) -0.034(3)
C48 0.060(2) 0.040(2) 0.116(4) 0.007(2) 0.007(2) -0.0055(18)
Cl1 0.0299(3) 0.0441(4) 0.0399(4) 0.0002(3) 0.0010(3) 0.0073(3)
Cl2 0.0334(3) 0.0347(3) 0.0355(4) -0.0013(3) -0.0052(3) 0.0075(3)
Li1 0.043(3) 0.040(3) 0.044(3) 0.000(2) 0.009(2) 0.001(2)
N1 0.0320(10) 0.0262(11) 0.0251(11) -0.0006(9) -0.0002(9) 0.0018(9)
N2 0.0342(11) 0.0292(11) 0.0236(10) -0.0004(9) 0.0018(10) -0.0018(9)
N3 0.0279(10) 0.0306(12) 0.0274(11) 0.0003(9) 0.0038(9) 0.0000(9)
N4 0.0287(10) 0.0304(12) 0.0233(11) 0.0003(9) 0.0013(9) -0.0006(9)
O1 0.0475(12) 0.0591(15) 0.0603(15) 0.0154(12) 0.0090(11) 0.0159(12)
O2 0.0944(18) 0.0448(13) 0.0545(15) -0.0106(12) 0.0176(14) 0.0008(13)
O3 0.0422(12) 0.0509(14) 0.0723(17) 0.0144(12) 0.0107(11) -0.0017(11)
Sc1 0.0259(2) 0.0246(2) 0.0211(2) 0.00053(18) -0.00014(19) -0.00018(19)

loop_
_atom_type_symbol
_atom_type_description
_atom_type_scat_dispersion_real
_atom_type_scat_dispersion_imag
_atom_type_scat_source
C C 0.0033 0.0016 'International Tables Vol C Tables 4.2.6.8 and 6.1.1.4'
H H 0.0000 0.0000 'International Tables Vol C Tables 4.2.6.8 and 6.1.1.4'
Li Li -0.0003 0.0001 'International Tables Vol C Tables 4.2.6.8 and 6.1.1.4'
N N 0.0061 0.0033 'International Tables Vol C Tables 4.2.6.8 and 6.1.1.4'
O O 0.0106 0.0060 'International Tables Vol C Tables 4.2.6.8 and 6.1.1.4'
Cl Cl 0.1484 0.1585 'International Tables Vol C Tables 4.2.6.8 and 6.1.1.4'
Sc Sc 0.2519 0.3716 'International Tables Vol C Tables 4.2.6.8 and 6.1.1.4'

loop_
_geom_angle_atom_site_label_1
_geom_angle_atom_site_label_2
_geom_angle_atom_site_label_3
_geom_angle
N1 C1 C2 122.8(2)
N1 C1 C6 122.2(2)
C2 C1 C6 114.9(2)
C3 C2 C1 122.8(3)
C3 C2 H2 118.6
C1 C2 H2 118.6
C2 C3 C4 121.7(3)
C2 C3 H3 119.1
C4 C3 H3 119.1
C5 C4 C3 117.2(3)
C5 C4 H4 121.4
C3 C4 H4 121.4
C4 C5 C6 123.1(3)
C4 C5 H5 118.4
C6 C5 H5 118.4
C5 C6 C1 120.1(3)
C5 C6 C7 114.9(3)
C1 C6 C7 124.9(2)
N2 C7 C6 128.0(3)
N2 C7 H7 116.0
C6 C7 H7 116.0
N2 C8 C9 116.2(2)
N2 C8 C13 105.9(2)
C9 C8 C13 112.7(2)
N2 C8 H8 107.2
C9 C8 H8 107.2
C13 C8 H8 107.2
C10 C9 C8 111.3(2)
C10 C9 H9A 109.4
C8 C9 H9A 109.4
C10 C9 H9B 109.4
C8 C9 H9B 109.4
H9A C9 H9B 108.0
C11 C10 C9 109.9(2)
C11 C10 H10A 109.7
C9 C10 H10A 109.7
C11 C10 H10B 109.7
C9 C10 H10B 109.7
H10A C10 H10B 108.2
C10 C11 C12 109.9(2)
C10 C11 H11A 109.7
C12 C11 H11A 109.7
C10 C11 H11B 109.7
C12 C11 H11B 109.7
H11A C11 H11B 108.2
C13 C12 C11 111.3(2)
C13 C12 H12A 109.4
C11 C12 H12A 109.4
C13 C12 H12B 109.4
C11 C12 H12B 109.4
H12A C12 H12B 108.0
N3 C13 C12 116.6(2)
N3 C13 C8 106.2(2)
C12 C13 C8 112.0(2)
N3 C13 H13 107.2
C12 C13 H13 107.2
C8 C13 H13 107.2
N3 C14 C15 127.9(2)
N3 C14 H14 116.0
C15 C14 H14 116.0
C16 C15 C20 120.0(3)
C16 C15 C14 114.1(3)
C20 C15 C14 125.5(2)
C17 C16 C15 122.3(3)
C17 C16 H16 118.8
C15 C16 H16 118.8
C16 C17 C18 118.2(3)
C16 C17 H17 120.9
C18 C17 H17 120.9
C19 C18 C17 121.2(3)
C19 C18 H18 119.4
C17 C18 H18 119.4
C18 C19 C20 123.0(3)
C18 C19 H19 118.5
C20 C19 H19 118.5
N4 C20 C15 122.8(2)
N4 C20 C19 121.8(2)
C15 C20 C19 115.3(3)
C22 C21 C26 121.1(3)
C22 C21 N1 121.3(3)
C26 C21 N1 117.5(3)
C21 C22 C23 117.8(3)
C21 C22 C27 121.1(3)
C23 C22 C27 121.0(3)
C24 C23 C22 120.7(4)
C24 C23 H23 119.7
C22 C23 H23 119.7
C25 C24 C23 121.7(4)
C25 C24 H24 119.2
C23 C24 H24 119.2
C24 C25 C26 120.3(4)
C24 C25 H25 119.9
C26 C25 H25 119.9
C25 C26 C21 118.5(4)
C25 C26 C28 120.9(4)
C21 C26 C28 120.5(3)
C22 C27 H27A 109.5
C22 C27 H27B 109.5
H27A C27 H27B 109.5
C22 C27 H27C 109.5
H27A C27 H27C 109.5
H27B C27 H27C 109.5
C26 C28 H28A 109.5
C26 C28 H28B 109.5
H28A C28 H28B 109.5
C26 C28 H28C 109.5
H28A C28 H28C 109.5
H28B C28 H28C 109.5
C34 C29 C30 120.2(3)
C34 C29 N4 121.3(2)
C30 C29 N4 118.6(2)
C31 C30 C29 119.3(3)
C31 C30 C35 121.3(3)
C29 C30 C35 119.4(3)
C32 C31 C30 121.2(3)
C32 C31 H31 119.4
C30 C31 H31 119.4
C33 C32 C31 119.7(3)
C33 C32 H32 120.2
C31 C32 H32 120.2
C32 C33 C34 121.5(3)
C32 C33 H33 119.3
C34 C33 H33 119.3
C29 C34 C33 118.0(3)
C29 C34 C36 122.0(3)
C33 C34 C36 119.9(3)
C30 C35 H35A 109.5
C30 C35 H35B 109.5
H35A C35 H35B 109.5
C30 C35 H35C 109.5
H35A C35 H35C 109.5
H35B C35 H35C 109.5
C34 C36 H36A 109.5
C34 C36 H36B 109.5
H36A C36 H36B 109.5
C34 C36 H36C 109.5
H36A C36 H36C 109.5
H36B C36 H36C 109.5
O1 C37 C38 108.2(3)
O1 C37 H37A 110.1
C38 C37 H37A 110.1
O1 C37 H37B 110.1
C38 C37 H37B 110.1
H37A C37 H37B 108.4
C39 C38 C37 105.2(4)
C39 C38 H38A 110.7
C37 C38 H38A 110.7
C39 C38 H38B 110.7
C37 C38 H38B 110.7
H38A C38 H38B 108.8
C38 C39 C40 104.7(4)
C38 C39 H39A 110.8
C40 C39 H39A 110.8
C38 C39 H39B 110.8
C40 C39 H39B 110.8
H39A C39 H39B 108.9
O1 C40 C39 105.5(3)
O1 C40 H40A 110.6
C39 C40 H40A 110.6
O1 C40 H40B 110.6
C39 C40 H40B 110.6
H40A C40 H40B 108.8
C42 C41 O2 109.4(4)
C42 C41 H41A 109.8
O2 C41 H41A 109.8
C42 C41 H41B 109.8
O2 C41 H41B 109.8
H41A C41 H41B 108.2
C41 C42 C43 107.4(5)
C41 C42 H42A 110.2
C43 C42 H42A 110.2
C41 C42 H42B 110.2
C43 C42 H42B 110.2
H42A C42 H42B 108.5
C42 C43 C44 106.1(5)
C42 C43 H43A 110.5
C44 C43 H43A 110.5
C42 C43 H43B 110.5
C44 C43 H43B 110.5
H43A C43 H43B 108.7
O2 C44 C43 107.4(4)
O2 C44 H44A 110.2
C43 C44 H44A 110.2
O2 C44 H44B 110.2
C43 C44 H44B 110.2
H44A C44 H44B 108.5
O3 C45 C46 106.9(4)
O3 C45 H45A 110.3
C46 C45 H45A 110.3
O3 C45 H45B 110.3
C46 C45 H45B 110.3
H45A C45 H45B 108.6
C45 C46 C47 106.0(4)
C45 C46 H46A 110.5
C47 C46 H46A 110.5
C45 C46 H46B 110.5
C47 C46 H46B 110.5
H46A C46 H46B 108.7
C48 C47 C46 102.3(4)
C48 C47 H47A 111.3
C46 C47 H47A 111.3
C48 C47 H47B 111.3
C46 C47 H47B 111.3
H47A C47 H47B 109.2
O3 C48 C47 105.3(4)
O3 C48 H48A 110.7
C47 C48 H48A 110.7
O3 C48 H48B 110.7
C47 C48 H48B 110.7
H48A C48 H48B 108.8
O4 C49 C50 108.3(4)
O4 C49 H49A 110.0
C50 C49 H49A 110.0
O4 C49 H49B 110.0
C50 C49 H49B 110.0
H49A C49 H49B 108.4
C49 C50 C51 105.2(4)
C49 C50 H50A 110.7
C51 C50 H50A 110.7
C49 C50 H50B 110.7
C51 C50 H50B 110.7
H50A C50 H50B 108.8
C52 C51 C50 102.6(4)
C52 C51 H51A 111.2
C50 C51 H51A 111.2
C52 C51 H51B 111.2
C50 C51 H51B 111.2
H51A C51 H51B 109.2
O4 C52 C51 107.0(4)
O4 C52 H52A 110.3
C51 C52 H52A 110.3
O4 C52 H52B 110.3
C51 C52 H52B 110.3
H52A C52 H52B 108.6
Li1 Cl1 Sc1 166.43(14)
O3 Li1 O1 116.6(3)
O3 Li1 O2 104.9(3)
O1 Li1 O2 106.9(3)
O3 Li1 Cl1 107.3(2)
O1 Li1 Cl1 112.3(2)
O2 Li1 Cl1 108.2(2)
C1 N1 C21 112.7(2)
C1 N1 Sc1 127.49(17)
C21 N1 Sc1 119.35(17)
C7 N2 C8 118.5(2)
C7 N2 Sc1 124.78(18)
C8 N2 Sc1 115.25(16)
C14 N3 C13 119.2(2)
C14 N3 Sc1 126.39(18)
C13 N3 Sc1 113.78(16)
C20 N4 C29 113.9(2)
C20 N4 Sc1 129.53(17)
C29 N4 Sc1 116.60(16)
C37 O1 C40 107.3(3)
C37 O1 Li1 126.2(3)
C40 O1 Li1 126.0(3)
C44 O2 C41 106.6(3)
C44 O2 Li1 130.3(3)
C41 O2 Li1 118.0(3)
C45 O3 C48 106.8(3)
C45 O3 Li1 124.5(3)
C48 O3 Li1 125.3(3)
C49 O4 C52 107.3(4)
N1 Sc1 N4 122.80(8)
N1 Sc1 N2 81.51(8)
N4 Sc1 N2 155.03(8)
N1 Sc1 N3 154.72(8)
N4 Sc1 N3 82.40(8)
N2 Sc1 N3 73.21(8)
N1 Sc1 Cl2 90.14(6)
N4 Sc1 Cl2 97.82(6)
N2 Sc1 Cl2 86.82(6)
N3 Sc1 Cl2 88.02(6)
N1 Sc1 Cl1 94.35(6)
N4 Sc1 Cl1 86.04(6)
N2 Sc1 Cl1 86.43(6)
N3 Sc1 Cl1 84.72(6)
Cl2 Sc1 Cl1 171.27(3)

loop_
_geom_bond_atom_site_label_1
_geom_bond_atom_site_label_2
_geom_bond_distance
C1 N1 1.364(3)
C1 C2 1.423(4)
C1 C6 1.425(4)
C2 C3 1.369(4)
C2 H2 0.9300
C3 C4 1.384(5)
C3 H3 0.9300
C4 C5 1.367(4)
C4 H4 0.9300
C5 C6 1.405(4)
C5 H5 0.9300
C6 C7 1.440(4)
C7 N2 1.294(3)
C7 H7 0.9300
C8 N2 1.481(3)
C8 C9 1.527(4)
C8 C13 1.537(4)
C8 H8 0.9800
C9 C10 1.526(4)
C9 H9A 0.9700
C9 H9B 0.9700
C10 C11 1.513(5)
C10 H10A 0.9700
C10 H10B 0.9700
C11 C12 1.522(4)
C11 H11A 0.9700
C11 H11B 0.9700
C12 C13 1.513(4)
C12 H12A 0.9700
C12 H12B 0.9700
C13 N3 1.485(3)
C13 H13 0.9800
C14 N3 1.278(3)
C14 C15 1.447(4)
C14 H14 0.9300
C15 C16 1.408(4)
C15 C20 1.429(4)
C16 C17 1.378(4)
C16 H16 0.9300
C17 C18 1.384(5)
C17 H17 0.9300
C18 C19 1.368(4)
C18 H18 0.9300
C19 C20 1.425(4)
C19 H19 0.9300
C20 N4 1.370(3)
C21 C22 1.393(4)
C21 C26 1.421(4)
C21 N1 1.437(4)
C22 C23 1.404(5)
C22 C27 1.483(5)
C23 C24 1.370(7)
C23 H23 0.9300
C24 C25 1.363(7)
C24 H24 0.9300
C25 C26 1.387(5)
C25 H25 0.9300
C26 C28 1.491(6)
C27 H27A 0.9600
C27 H27B 0.9600
C27 H27C 0.9600
C28 H28A 0.9600
C28 H28B 0.9600
C28 H28C 0.9600
C29 C34 1.404(4)
C29 C30 1.408(4)
C29 N4 1.439(3)
C30 C31 1.376(4)
C30 C35 1.510(4)
C31 C32 1.381(5)
C31 H31 0.9300
C32 C33 1.369(5)
C32 H32 0.9300
C33 C34 1.405(4)
C33 H33 0.9300
C34 C36 1.496(4)
C35 H35A 0.9600
C35 H35B 0.9600
C35 H35C 0.9600
C36 H36A 0.9600
C36 H36B 0.9600
C36 H36C 0.9600
C37 O1 1.427(4)
C37 C38 1.477(6)
C37 H37A 0.9700
C37 H37B 0.9700
C38 C39 1.466(7)
C38 H38A 0.9700
C38 H38B 0.9700
C39 C40 1.473(6)
C39 H39A 0.9700
C39 H39B 0.9700
C40 O1 1.441(4)
C40 H40A 0.9700
C40 H40B 0.9700
C41 C42 1.401(8)
C41 O2 1.438(6)
C41 H41A 0.9700
C41 H41B 0.9700
C42 C43 1.428(8)
C42 H42A 0.9700
C42 H42B 0.9700
C43 C44 1.462(6)
C43 H43A 0.9700
C43 H43B 0.9700
C44 O2 1.402(5)
C44 H44A 0.9700
C44 H44B 0.9700
C45 O3 1.432(5)
C45 C46 1.475(7)
C45 H45A 0.9700
C45 H45B 0.9700
C46 C47 1.528(8)
C46 H46A 0.9700
C46 H46B 0.9700
C47 C48 1.470(7)
C47 H47A 0.9700
C47 H47B 0.9700
C48 O3 1.441(4)
C48 H48A 0.9700
C48 H48B 0.9700
C49 O4 1.399(6)
C49 C50 1.491(6)
C49 H49A 0.9700
C49 H49B 0.9700
C50 C51 1.522(6)
C50 H50A 0.9700
C50 H50B 0.9700
C51 C52 1.494(6)
C51 H51A 0.9700
C51 H51B 0.9700
C52 O4 1.413(5)
C52 H52A 0.9700
C52 H52B 0.9700
Cl1 Li1 2.315(5)
Cl1 Sc1 2.5603(8)
Cl2 Sc1 2.4652(8)
Li1 O3 1.938(6)
Li1 O1 1.930(6)
Li1 O2 1.948(6)
N1 Sc1 2.186(2)
N2 Sc1 2.252(2)
N3 Sc1 2.264(2)
N4 Sc1 2.189(2)
